data_7129970
loop_
_publ_author_name
'Barrios, Leon\'i A.'
'Diego, Rosa'
'Darawsheh, Mohanad'
'Mart\'inez, Jes\'us I.'
'Roubeau, Oliver'
'Arom\'i, Guillem'

_publ_section_title
;
 A ferric guest inside a spin crossover ferrous helicate
;
_journal_name_full 'Chemical Communications'
_journal_paper_doi 10.1039/D2CC00928E
_journal_year 2022
_chemical_formula_moiety 'C84 H60 Fe2 N18, C6 Fe O12, B F4, 6(C2 H3 N), 3(H2 O)'
_chemical_formula_sum 'C102 H84 B F4 Fe3 N24 O15'
_chemical_formula_weight 2140.28
_space_group_crystal_system triclinic
_space_group_IT_number 2
_space_group_name_Hall '-P 1'
_space_group_name_H-M_alt 'P -1'
_atom_sites_solution_hydrogens geom
_audit_creation_method SHELXL-2017/1
_audit_update_record
;
2022-03-17 deposited with the CCDC.	2022-03-31 downloaded from the CCDC.
;
_cell_angle_alpha 75.913(2)
_cell_angle_beta 84.722(2)
_cell_angle_gamma 79.764(2)
_cell_formula_units_Z 2
_cell_length_a 14.8701(8)
_cell_length_b 18.4351(11)
_cell_length_c 18.8758(12)
_cell_measurement_reflns_used 9994
_cell_measurement_temperature 100(2)
_cell_measurement_theta_max 28.39
_cell_measurement_theta_min 2.28
_cell_volume 4932.5(5)
_computing_cell_refinement 'Bruker SAINT'
_computing_data_collection MXCube
_computing_data_reduction 'Bruker SAINT'
_computing_structure_refinement 'SHELXL-2017/1 (Sheldrick, 2017)'
_computing_structure_solution 'SHELXT 2018/2 (Sheldrick, 2018)'
_diffrn_ambient_temperature 100(2)
_diffrn_measured_fraction_theta_full 0.937
_diffrn_measured_fraction_theta_max 0.937
_diffrn_measurement_device_type 'MD2M - Maatel + Dectris PILATUS 6M'
_diffrn_measurement_method '\w rotation at various \k'
_diffrn_radiation_monochromator 'silicon 111'
_diffrn_radiation_source 'ALBA XALOC beamline'
_diffrn_radiation_type synchrotron
_diffrn_radiation_wavelength 0.72932
_diffrn_reflns_av_R_equivalents 0.0696
_diffrn_reflns_av_unetI/netI 0.0527
_diffrn_reflns_Laue_measured_fraction_full 0.937
_diffrn_reflns_Laue_measured_fraction_max 0.937
_diffrn_reflns_limit_h_max 18
_diffrn_reflns_limit_h_min -18
_diffrn_reflns_limit_k_max 23
_diffrn_reflns_limit_k_min -23
_diffrn_reflns_limit_l_max 23
_diffrn_reflns_limit_l_min -23
_diffrn_reflns_number 98163
_diffrn_reflns_point_group_measured_fraction_full 0.937
_diffrn_reflns_point_group_measured_fraction_max 0.937
_diffrn_reflns_theta_full 27.490
_diffrn_reflns_theta_max 27.490
_diffrn_reflns_theta_min 1.704
_exptl_absorpt_coefficient_mu 0.574
_exptl_absorpt_correction_T_max 0.746
_exptl_absorpt_correction_T_min 0.616
_exptl_absorpt_correction_type multi-scan
_exptl_absorpt_process_details 'SADABS-2016/2 - Bruker AXS'
_exptl_crystal_colour red-orange
_exptl_crystal_density_diffrn 1.441
_exptl_crystal_description rod
_exptl_crystal_F_000 2202
_exptl_crystal_preparation 'Magnetic properties'
_exptl_crystal_size_max 0.100
_exptl_crystal_size_mid 0.030
_exptl_crystal_size_min 0.030
_refine_diff_density_max 1.471
_refine_diff_density_min -0.691
_refine_diff_density_rms 0.119
_refine_ls_extinction_method none
_refine_ls_goodness_of_fit_ref 1.020
_refine_ls_hydrogen_treatment constr
_refine_ls_matrix_type full
_refine_ls_number_parameters 1351
_refine_ls_number_reflns 19650
_refine_ls_number_restraints 205
_refine_ls_restrained_S_all 1.038
_refine_ls_R_factor_all 0.0934
_refine_ls_R_factor_gt 0.0876
_refine_ls_shift/su_max 0.001
_refine_ls_shift/su_mean 0.000
_refine_ls_structure_factor_coef Fsqd
_refine_ls_weighting_details 'w=1/[\s^2^(Fo^2^)+(0.1586P)^2^+12.1216P] where P=(Fo^2^+2Fc^2^)/3'
_refine_ls_weighting_scheme calc
_refine_ls_wR_factor_gt 0.2578
_refine_ls_wR_factor_ref 0.2644
_reflns_Friedel_coverage 0.000
_reflns_number_gt 17304
_reflns_number_total 19650
_reflns_threshold_expression 'I > 2\s(I)'
_cod_data_source_file d2cc00928e2.cif
_cod_data_source_block lb2165
_cod_database_code 7129970
_shelx_shelxl_version_number 2017/1
_shelx_space_group_comment
;
The symmetry employed for this shelxl refinement is uniquely defined
by the following loop, which should always be used as a source of
symmetry information in preference to the above space-group names.
They are only intended as comments.
;
_shelx_estimated_absorpt_t_min 0.947
_shelx_estimated_absorpt_t_max 0.984

loop_
_space_group_symop_operation_xyz
'x, y, z'
'-x, -y, -z'

loop_
_atom_site_label
_atom_site_type_symbol
_atom_site_fract_x
_atom_site_fract_y
_atom_site_fract_z
_atom_site_U_iso_or_equiv
_atom_site_adp_type
_atom_site_occupancy
_atom_site_site_symmetry_order
_atom_site_calc_flag
_atom_site_refinement_flags_posn
_atom_site_refinement_flags_adp
_atom_site_refinement_flags_occupancy
_atom_site_disorder_assembly
_atom_site_disorder_group
Fe1 Fe 0.17777(3) 0.71225(3) 0.89985(3) 0.02564(15) Uani 1 1 d . . . . .
Fe2 Fe 0.73776(4) 0.71428(3) 0.50227(3) 0.02639(15) Uani 1 1 d . . . . .
N1 N 0.0513(2) 0.71097(19) 0.87287(17) 0.0312(7) Uani 1 1 d . . . . .
N2 N 0.2047(2) 0.63302(17) 0.84486(16) 0.0271(6) Uani 1 1 d . . . . .
N3 N 0.2779(2) 0.58072(18) 0.83611(17) 0.0297(6) Uani 1 1 d . . . . .
H3 H 0.334516 0.582873 0.844561 0.036 Uiso 1 1 calc R U . . .
N4 N 0.6880(2) 0.58299(18) 0.62652(17) 0.0301(6) Uani 1 1 d . . . . .
H4 H 0.630440 0.585181 0.617509 0.036 Uiso 1 1 calc R U . . .
N5 N 0.7404(2) 0.63545(18) 0.59373(17) 0.0290(6) Uani 1 1 d . . . . .
N6 N 0.8645(2) 0.71219(18) 0.52953(18) 0.0305(7) Uani 1 1 d . . . . .
N7 N 0.1400(2) 0.7966(2) 0.95101(18) 0.0346(7) Uani 1 1 d . . . . .
N8 N 0.1853(2) 0.79903(17) 0.81611(16) 0.0263(6) Uani 1 1 d . . . . .
N9 N 0.1921(2) 0.80833(17) 0.74270(16) 0.0260(6) Uani 1 1 d . . . . .
H9 H 0.213106 0.771946 0.719893 0.031 Uiso 1 1 calc R U . . .
N10 N 0.5336(2) 0.74783(19) 0.47531(18) 0.0327(7) Uani 1 1 d . . . . .
H10 H 0.517431 0.784896 0.498057 0.039 Uiso 1 1 calc R U . . .
N11 N 0.6178(2) 0.70617(18) 0.47486(18) 0.0307(7) Uani 1 1 d . . . . .
N12 N 0.7734(2) 0.63189(17) 0.44961(17) 0.0294(6) Uani 1 1 d . . . . .
N13 N 0.1709(2) 0.63096(19) 0.99147(17) 0.0311(7) Uani 1 1 d . . . . .
N14 N 0.3015(2) 0.70089(18) 0.93111(17) 0.0283(6) Uani 1 1 d . . . . .
N15 N 0.3712(2) 0.74055(18) 0.91175(17) 0.0289(6) Uani 1 1 d . . . . .
H15A H 0.374947 0.775917 0.871285 0.035 Uiso 1 1 calc R U . . .
N16 N 0.6824(2) 0.80978(18) 0.61497(18) 0.0302(7) Uani 1 1 d . . . . .
H16B H 0.676462 0.773316 0.654189 0.036 Uiso 1 1 calc R U . . .
N17 N 0.6971(2) 0.80040(18) 0.54594(18) 0.0288(6) Uani 1 1 d . . . . .
N18 N 0.7450(2) 0.79739(18) 0.41342(18) 0.0302(7) Uani 1 1 d . . . . .
C1 C -0.0260(3) 0.7576(3) 0.8860(2) 0.0408(9) Uani 1 1 d . . . . .
H1A H -0.022582 0.796093 0.910693 0.049 Uiso 1 1 calc R U . . .
C2 C -0.1104(3) 0.7509(3) 0.8645(3) 0.0508(12) Uani 1 1 d . . . . .
H2A H -0.163471 0.784736 0.874658 0.061 Uiso 1 1 calc R U . . .
C3 C -0.1180(3) 0.6957(3) 0.8287(3) 0.0484(11) Uani 1 1 d . . . . .
H3A H -0.175448 0.690911 0.813683 0.058 Uiso 1 1 calc R U . . .
C4 C -0.0383(3) 0.6470(3) 0.8150(2) 0.0385(9) Uani 1 1 d . . . . .
H4A H -0.040898 0.607875 0.790900 0.046 Uiso 1 1 calc R U . . .
C5 C 0.0450(3) 0.6565(2) 0.83711(19) 0.0304(8) Uani 1 1 d . . . . .
C6 C 0.1321(3) 0.6096(2) 0.82625(19) 0.0286(7) Uani 1 1 d . . . . .
C7 C 0.1587(3) 0.5414(2) 0.8054(2) 0.0333(8) Uani 1 1 d . . . . .
H7A H 0.120454 0.512841 0.789621 0.040 Uiso 1 1 calc R U . . .
C8 C 0.2516(3) 0.5239(2) 0.8122(2) 0.0308(8) Uani 1 1 d . . . . .
C9 C 0.3163(3) 0.4571(2) 0.79924(19) 0.0315(8) Uani 1 1 d . . . . .
C10 C 0.2818(3) 0.3910(2) 0.7995(2) 0.0382(9) Uani 1 1 d . . . . .
H10A H 0.217847 0.390134 0.806326 0.046 Uiso 1 1 calc R U . . .
C11 C 0.3413(4) 0.3271(2) 0.7896(2) 0.0413(10) Uani 1 1 d . . . . .
H11A H 0.317642 0.282440 0.789995 0.050 Uiso 1 1 calc R U . . .
C12 C 0.4337(3) 0.3269(2) 0.7793(2) 0.0362(9) Uani 1 1 d . . . . .
H12A H 0.473203 0.282292 0.772457 0.043 Uiso 1 1 calc R U . . .
C13 C 0.4703(3) 0.3921(2) 0.77870(19) 0.0312(8) Uani 1 1 d . . . . .
C14 C 0.4108(3) 0.4571(2) 0.78922(19) 0.0297(7) Uani 1 1 d . . . . .
H14A H 0.434754 0.501516 0.789557 0.036 Uiso 1 1 calc R U . . .
C15 C 0.5702(3) 0.3925(2) 0.7679(2) 0.0317(8) Uani 1 1 d . . . . .
C16 C 0.6326(3) 0.3274(2) 0.7967(2) 0.0365(9) Uani 1 1 d . . . . .
H16A H 0.610498 0.282969 0.823843 0.044 Uiso 1 1 calc R U . . .
C17 C 0.7257(3) 0.3276(2) 0.7859(2) 0.0401(9) Uani 1 1 d . . . . .
H17A H 0.767092 0.283138 0.805413 0.048 Uiso 1 1 calc R U . . .
C18 C 0.7595(3) 0.3923(2) 0.7466(2) 0.0377(9) Uani 1 1 d . . . . .
H18A H 0.823669 0.392033 0.739261 0.045 Uiso 1 1 calc R U . . .
C19 C 0.6980(3) 0.4582(2) 0.7178(2) 0.0315(8) Uani 1 1 d . . . . .
C20 C 0.6045(3) 0.4579(2) 0.72867(19) 0.0309(8) Uani 1 1 d . . . . .
H20A H 0.563064 0.502471 0.709320 0.037 Uiso 1 1 calc R U . . .
C21 C 0.7364(3) 0.5259(2) 0.6757(2) 0.0312(8) Uani 1 1 d . . . . .
C22 C 0.8231(3) 0.5429(2) 0.6744(2) 0.0322(8) Uani 1 1 d . . . . .
H22A H 0.872525 0.514422 0.702868 0.039 Uiso 1 1 calc R U . . .
C23 C 0.8226(3) 0.6114(2) 0.6220(2) 0.0292(7) Uani 1 1 d . . . . .
C24 C 0.8927(3) 0.6583(2) 0.5900(2) 0.0292(7) Uani 1 1 d . . . . .
C25 C 0.9786(3) 0.6487(3) 0.6167(2) 0.0380(9) Uani 1 1 d . . . . .
H25A H 0.995959 0.609907 0.658664 0.046 Uiso 1 1 calc R U . . .
C26 C 1.0391(3) 0.6969(3) 0.5808(3) 0.0433(10) Uani 1 1 d . . . . .
H26A H 1.098321 0.692003 0.598150 0.052 Uiso 1 1 calc R U . . .
C27 C 1.0110(3) 0.7525(3) 0.5189(3) 0.0479(11) Uani 1 1 d . . . . .
H27A H 1.051164 0.785902 0.493349 0.058 Uiso 1 1 calc R U . . .
C28 C 0.9251(3) 0.7586(2) 0.4951(3) 0.0387(9) Uani 1 1 d . . . . .
H28A H 0.906899 0.796728 0.452834 0.046 Uiso 1 1 calc R U . . .
C29 C 0.1262(4) 0.7899(3) 1.0234(2) 0.0483(11) Uani 1 1 d . . . . .
H29A H 0.132437 0.740666 1.054806 0.058 Uiso 1 1 calc R U . . .
C30 C 0.1032(5) 0.8523(3) 1.0538(3) 0.0659(17) Uani 1 1 d . . . . .
H30A H 0.093936 0.846000 1.105273 0.079 Uiso 1 1 calc R U . . .
C31 C 0.0940(5) 0.9241(3) 1.0077(3) 0.0666(17) Uani 1 1 d . . . . .
H31A H 0.078058 0.967672 1.027574 0.080 Uiso 1 1 calc R U . . .
C32 C 0.1082(4) 0.9324(3) 0.9325(3) 0.0523(13) Uani 1 1 d . . . . .
H32A H 0.102210 0.981215 0.900404 0.063 Uiso 1 1 calc R U . . .
C33 C 0.1313(3) 0.8672(2) 0.9054(2) 0.0359(9) Uani 1 1 d . . . . .
C34 C 0.1493(3) 0.8666(2) 0.8288(2) 0.0315(8) Uani 1 1 d . . . . .
C35 C 0.1335(3) 0.9214(2) 0.7628(2) 0.0326(8) Uani 1 1 d . . . . .
H35A H 0.109040 0.973642 0.756740 0.039 Uiso 1 1 calc R U . . .
C36 C 0.1618(3) 0.8820(2) 0.7086(2) 0.0311(8) Uani 1 1 d . . . . .
C37 C 0.1582(3) 0.9088(2) 0.6286(2) 0.0298(7) Uani 1 1 d . . . . .
C38 C 0.1081(3) 0.9811(2) 0.5992(2) 0.0369(9) Uani 1 1 d . . . . .
H38A H 0.079268 1.012506 0.630571 0.044 Uiso 1 1 calc R U . . .
C39 C 0.1013(3) 1.0057(2) 0.5237(2) 0.0403(9) Uani 1 1 d . . . . .
H39A H 0.067072 1.053930 0.503896 0.048 Uiso 1 1 calc R U . . .
C40 C 0.1434(3) 0.9611(2) 0.4774(2) 0.0366(9) Uani 1 1 d . . . . .
H40A H 0.136886 0.978351 0.426135 0.044 Uiso 1 1 calc R U . . .
C41 C 0.1958(3) 0.8904(2) 0.5053(2) 0.0304(8) Uani 1 1 d . . . . .
C42 C 0.2027(3) 0.8648(2) 0.5814(2) 0.0290(7) Uani 1 1 d . . . . .
H42A H 0.238062 0.816914 0.600824 0.035 Uiso 1 1 calc R U . . .
C43 C 0.2453(3) 0.8440(2) 0.4555(2) 0.0321(8) Uani 1 1 d . . . . .
C44 C 0.2063(3) 0.8398(3) 0.3921(2) 0.0375(9) Uani 1 1 d . . . . .
H44A H 0.146266 0.865977 0.381311 0.045 Uiso 1 1 calc R U . . .
C45 C 0.2543(3) 0.7979(3) 0.3447(2) 0.0413(10) Uani 1 1 d . . . . .
H45A H 0.226761 0.795291 0.302121 0.050 Uiso 1 1 calc R U . . .
C46 C 0.3427(3) 0.7596(3) 0.3594(2) 0.0377(9) Uani 1 1 d . . . . .
H46A H 0.375542 0.731417 0.326646 0.045 Uiso 1 1 calc R U . . .
C47 C 0.3829(3) 0.7629(2) 0.4227(2) 0.0302(8) Uani 1 1 d . . . . .
C48 C 0.3341(3) 0.8042(2) 0.4703(2) 0.0311(8) Uani 1 1 d . . . . .
H48A H 0.361106 0.805713 0.513510 0.037 Uiso 1 1 calc R U . . .
C49 C 0.4767(3) 0.7244(2) 0.43542(19) 0.0300(7) Uani 1 1 d . . . . .
C50 C 0.5276(3) 0.6650(2) 0.4090(2) 0.0334(8) Uani 1 1 d . . . . .
H50A H 0.507406 0.636552 0.379535 0.040 Uiso 1 1 calc R U . . .
C51 C 0.6151(3) 0.6557(2) 0.43492(19) 0.0293(7) Uani 1 1 d . . . . .
C52 C 0.7030(3) 0.6098(2) 0.42315(19) 0.0306(8) Uani 1 1 d . . . . .
C53 C 0.7163(3) 0.5517(2) 0.3865(2) 0.0372(9) Uani 1 1 d . . . . .
H53A H 0.665961 0.537901 0.368163 0.045 Uiso 1 1 calc R U . . .
C54 C 0.8054(3) 0.5138(2) 0.3772(2) 0.0416(10) Uani 1 1 d . . . . .
H54A H 0.816328 0.473585 0.352512 0.050 Uiso 1 1 calc R U . . .
C55 C 0.8763(3) 0.5351(2) 0.4038(2) 0.0427(10) Uani 1 1 d . . . . .
H55A H 0.937011 0.509830 0.397991 0.051 Uiso 1 1 calc R U . . .
C56 C 0.8590(3) 0.5943(2) 0.4396(2) 0.0352(8) Uani 1 1 d . . . . .
H56A H 0.908930 0.608876 0.457747 0.042 Uiso 1 1 calc R U . . .
C57 C 0.0991(3) 0.5963(3) 1.0176(2) 0.0388(9) Uani 1 1 d . . . . .
H57A H 0.044489 0.611389 0.991734 0.047 Uiso 1 1 calc R U . . .
C58 C 0.1010(4) 0.5389(3) 1.0814(2) 0.0449(10) Uani 1 1 d . . . . .
H58A H 0.048459 0.515692 1.098768 0.054 Uiso 1 1 calc R U . . .
C59 C 0.1814(3) 0.5160(2) 1.1192(2) 0.0427(10) Uani 1 1 d . . . . .
H59A H 0.184821 0.476746 1.162518 0.051 Uiso 1 1 calc R U . . .
C60 C 0.2558(3) 0.5516(2) 1.0925(2) 0.0380(9) Uani 1 1 d . . . . .
H60A H 0.311346 0.536890 1.117235 0.046 Uiso 1 1 calc R U . . .
C61 C 0.2490(3) 0.6091(2) 1.0291(2) 0.0303(8) Uani 1 1 d . . . . .
C62 C 0.3210(3) 0.6532(2) 0.99587(19) 0.0296(7) Uani 1 1 d . . . . .
C63 C 0.4046(3) 0.6621(2) 1.0182(2) 0.0327(8) Uani 1 1 d . . . . .
H63A H 0.434200 0.635244 1.061648 0.039 Uiso 1 1 calc R U . . .
C64 C 0.4350(3) 0.7185(2) 0.9634(2) 0.0313(8) Uani 1 1 d . . . . .
C65 C 0.5146(3) 0.7569(2) 0.9577(2) 0.0335(8) Uani 1 1 d . . . . .
C66 C 0.5566(3) 0.7566(3) 1.0223(2) 0.0475(11) Uani 1 1 d . . . . .
H66A H 0.536017 0.728627 1.068314 0.057 Uiso 1 1 calc R U . . .
C67 C 0.6264(4) 0.7966(4) 1.0184(3) 0.0587(14) Uani 1 1 d . . . . .
H67A H 0.654859 0.795443 1.061789 0.070 Uiso 1 1 calc R U . . .
C68 C 0.6570(3) 0.8394(3) 0.9513(3) 0.0491(12) Uani 1 1 d . . . . .
H68A H 0.705283 0.867365 0.949648 0.059 Uiso 1 1 calc R U . . .
C69 C 0.6164(3) 0.8408(2) 0.8868(2) 0.0374(9) Uani 1 1 d . . . . .
C70 C 0.5464(3) 0.7984(2) 0.8917(2) 0.0322(8) Uani 1 1 d . . . . .
H70A H 0.519508 0.797919 0.848060 0.039 Uiso 1 1 calc R U . . .
C71 C 0.6446(3) 0.8889(3) 0.8158(2) 0.0384(9) Uani 1 1 d . . . . .
C72 C 0.6625(4) 0.9614(3) 0.8122(3) 0.0561(13) Uani 1 1 d . . . . .
H72A H 0.661876 0.978992 0.855562 0.067 Uiso 1 1 calc R U . . .
C73 C 0.6816(5) 1.0085(3) 0.7434(4) 0.074(2) Uani 1 1 d . . . . .
H73A H 0.693114 1.058148 0.740985 0.089 Uiso 1 1 calc R U . . .
C74 C 0.6839(4) 0.9841(3) 0.6797(3) 0.0594(15) Uani 1 1 d . . . . .
H74A H 0.695822 1.016989 0.633802 0.071 Uiso 1 1 calc R U . . .
C75 C 0.6686(3) 0.9108(2) 0.6830(2) 0.0392(9) Uani 1 1 d . . . . .
C76 C 0.6481(3) 0.8642(2) 0.7507(2) 0.0338(8) Uani 1 1 d . . . . .
H76A H 0.636289 0.814740 0.752759 0.041 Uiso 1 1 calc R U . . .
C77 C 0.6780(3) 0.8847(2) 0.6148(2) 0.0358(9) Uani 1 1 d . . . . .
C78 C 0.6901(3) 0.9237(2) 0.5424(2) 0.0369(9) Uani 1 1 d . . . . .
H78A H 0.690036 0.976513 0.524607 0.044 Uiso 1 1 calc R U . . .
C79 C 0.7024(3) 0.8690(2) 0.5021(2) 0.0301(7) Uani 1 1 d . . . . .
C80 C 0.7234(3) 0.8688(2) 0.4246(2) 0.0317(8) Uani 1 1 d . . . . .
C81 C 0.7229(3) 0.9330(2) 0.3675(3) 0.0405(9) Uani 1 1 d . . . . .
H81A H 0.706935 0.982198 0.376704 0.049 Uiso 1 1 calc R U . . .
C82 C 0.7461(3) 0.9237(3) 0.2966(2) 0.0432(10) Uani 1 1 d . . . . .
H82A H 0.747349 0.966701 0.256935 0.052 Uiso 1 1 calc R U . . .
C83 C 0.7674(4) 0.8509(3) 0.2846(3) 0.0468(11) Uani 1 1 d . . . . .
H83A H 0.782367 0.843376 0.236621 0.056 Uiso 1 1 calc R U . . .
C84 C 0.7663(3) 0.7901(2) 0.3436(2) 0.0403(9) Uani 1 1 d . . . . .
H84A H 0.781044 0.740520 0.335101 0.048 Uiso 1 1 calc R U . . .
Fe3 Fe 0.45716(4) 0.71382(3) 0.70242(3) 0.02857(15) Uani 1 1 d . . . . .
O1 O 0.4092(2) 0.79917(19) 0.75586(18) 0.0441(7) Uani 1 1 d . . . . .
O2 O 0.4649(2) 0.80838(19) 0.61821(18) 0.0441(7) Uani 1 1 d . . . . .
O3 O 0.3936(4) 0.9241(2) 0.7444(3) 0.0791(14) Uani 1 1 d . . . . .
O4 O 0.4378(3) 0.9365(2) 0.5955(3) 0.0681(11) Uani 1 1 d . . . . .
O5 O 0.3275(2) 0.70315(17) 0.68490(16) 0.0354(6) Uani 1 1 d . . . . .
O6 O 0.4864(2) 0.63769(17) 0.63734(16) 0.0383(6) Uani 1 1 d . . . . .
O7 O 0.2497(3) 0.6464(2) 0.6244(2) 0.0619(10) Uani 1 1 d . . . . .
O8 O 0.4171(3) 0.5713(3) 0.5806(2) 0.0660(11) Uani 1 1 d . . . . .
O9 O 0.4597(2) 0.63292(17) 0.80033(17) 0.0376(6) Uani 1 1 d . . . . .
O10 O 0.5919(2) 0.70114(17) 0.72473(17) 0.0379(6) Uani 1 1 d . . . . .
O11 O 0.5553(3) 0.5640(2) 0.8865(2) 0.0630(10) Uani 1 1 d . . . . .
O12 O 0.6920(3) 0.6413(2) 0.8093(2) 0.0618(10) Uani 1 1 d . . . . .
C85 C 0.4116(4) 0.8667(3) 0.7189(3) 0.0518(12) Uani 1 1 d . . . . .
C86 C 0.4405(3) 0.8729(3) 0.6360(3) 0.0509(12) Uani 1 1 d . . . . .
C87 C 0.3218(3) 0.6584(2) 0.6434(2) 0.0381(9) Uani 1 1 d . . . . .
C88 C 0.4154(3) 0.6177(3) 0.6173(2) 0.0394(9) Uani 1 1 d . . . . .
C89 C 0.5389(3) 0.6125(2) 0.8293(2) 0.0384(9) Uani 1 1 d . . . . .
C90 C 0.6159(3) 0.6538(2) 0.7853(3) 0.0403(10) Uani 1 1 d . . . . .
B1 B 0.9780(5) 1.1252(4) 0.7475(4) 0.0785(16) Uani 1 1 d D U . . .
F1 F 1.0441(2) 1.0975(2) 0.7985(2) 0.0770(10) Uani 1 1 d D U . . .
F2 F 0.9080(3) 1.1712(3) 0.7681(3) 0.0654(16) Uani 0.705(8) 1 d D U P A 1
F3 F 1.0189(5) 1.1625(6) 0.6796(3) 0.125(3) Uani 0.705(8) 1 d D U P A 1
F4 F 0.9523(6) 1.0647(4) 0.7255(5) 0.124(3) Uani 0.705(8) 1 d D U P A 1
F2B F 0.9531(13) 1.2013(7) 0.7475(9) 0.116(4) Uani 0.295(8) 1 d D U P A 2
F3B F 1.0022(10) 1.1106(11) 0.6844(7) 0.093(4) Uani 0.295(8) 1 d D U P A 2
F4B F 0.9002(9) 1.0919(12) 0.7798(9) 0.127(5) Uani 0.295(8) 1 d D U P A 2
O1W O 0.4894(3) 0.9159(2) 0.4574(3) 0.0674(11) Uani 1 1 d . . . . .
O2W O 0.4193(5) 0.4921(4) 0.9531(4) 0.121(2) Uani 1 1 d . . . . .
O3W O 0.5762(6) 0.4940(4) 0.5481(4) 0.129(2) Uani 1 1 d . . . . .
N1S N 0.9879(3) 0.5583(3) 0.2375(2) 0.0504(10) Uani 1 1 d . . . . .
C1S C 0.9808(5) 0.6161(5) 0.2401(5) 0.085(2) Uani 1 1 d . . . . .
C2S C 0.9706(9) 0.6933(6) 0.2582(11) 0.190(8) Uani 1 1 d . . . . .
H2S1 H 0.968807 0.686788 0.311348 0.285 Uiso 1 1 calc R U . . .
H2S2 H 0.913717 0.724531 0.238995 0.285 Uiso 1 1 calc R U . . .
H2S3 H 1.022688 0.718154 0.235841 0.285 Uiso 1 1 calc R U . . .
N2S N 0.9235(5) 0.4029(6) 0.5798(5) 0.114(3) Uani 1 1 d . . . . .
C3S C 0.8546(5) 0.3967(4) 0.5651(3) 0.0637(15) Uani 1 1 d . . . . .
C4S C 0.7682(6) 0.3912(4) 0.5456(3) 0.079(2) Uani 1 1 d . . . . .
H4S1 H 0.735803 0.362727 0.587909 0.119 Uiso 1 1 calc R U . . .
H4S2 H 0.774938 0.364770 0.505703 0.119 Uiso 1 1 calc R U . . .
H4S3 H 0.733288 0.442068 0.529443 0.119 Uiso 1 1 calc R U . . .
N3S N 0.8741(8) 0.9396(7) 0.8932(8) 0.100(4) Uani 0.621(10) 1 d D U P B 1
C5S C 0.8850(11) 0.9394(11) 0.8325(9) 0.115(5) Uani 0.621(10) 1 d D U P B 1
C6S C 0.8924(15) 0.9302(15) 0.7542(10) 0.132(6) Uani 0.621(10) 1 d D U P B 1
H6S1 H 0.918763 0.877771 0.753302 0.198 Uiso 0.621(10) 1 calc R U P B 1
H6S2 H 0.931822 0.964543 0.724254 0.198 Uiso 0.621(10) 1 calc R U P B 1
H6S3 H 0.831378 0.942353 0.734527 0.198 Uiso 0.621(10) 1 calc R U P B 1
N4S N 0.8950(16) 0.8261(13) 0.6397(13) 0.118(7) Uani 0.379(10) 1 d D U P B 2
C7S C 0.9104(18) 0.8599(12) 0.6758(12) 0.095(6) Uani 0.379(10) 1 d D U P B 2
C8S C 0.9129(18) 0.9081(15) 0.7224(14) 0.088(5) Uani 0.379(10) 1 d D U P B 2
H8B H 0.923684 0.957901 0.693215 0.133 Uiso 0.379(10) 1 calc R U P B 2
H8C H 0.962382 0.886538 0.755919 0.133 Uiso 0.379(10) 1 calc R U P B 2
H8D H 0.854353 0.913699 0.750514 0.133 Uiso 0.379(10) 1 calc R U P B 2
N5S N 0.5031(14) 0.1373(7) 0.8272(8) 0.230(7) Uani 1 1 d D U . . .
C9S C 0.4867(13) 0.1233(7) 0.7731(8) 0.175(5) Uani 1 1 d D U . . .
C10S C 0.4768(8) 0.1089(7) 0.7024(7) 0.133(4) Uani 1 1 d D U . . .
H10B H 0.533074 0.115611 0.671813 0.199 Uiso 1 1 calc R U . . .
H10C H 0.425282 0.144486 0.678578 0.199 Uiso 1 1 calc R U . . .
H10D H 0.465425 0.056889 0.708795 0.199 Uiso 1 1 calc R U . . .

loop_
_atom_site_aniso_label
_atom_site_aniso_U_11
_atom_site_aniso_U_22
_atom_site_aniso_U_33
_atom_site_aniso_U_23
_atom_site_aniso_U_13
_atom_site_aniso_U_12
Fe1 0.0193(3) 0.0349(3) 0.0217(3) -0.00770(19) 0.00017(18) -0.0006(2)
Fe2 0.0194(3) 0.0324(3) 0.0285(3) -0.0105(2) -0.00003(19) -0.00301(19)
N1 0.0223(17) 0.0427(17) 0.0273(15) -0.0080(13) 0.0025(12) -0.0038(13)
N2 0.0216(16) 0.0345(15) 0.0245(14) -0.0060(12) 0.0012(11) -0.0049(12)
N3 0.0238(16) 0.0368(16) 0.0295(15) -0.0118(12) -0.0002(12) -0.0025(12)
N4 0.0272(17) 0.0358(16) 0.0266(15) -0.0046(12) -0.0006(12) -0.0071(12)
N5 0.0202(16) 0.0367(16) 0.0318(16) -0.0113(13) 0.0001(12) -0.0057(12)
N6 0.0216(16) 0.0347(16) 0.0356(17) -0.0118(13) 0.0029(12) -0.0022(12)
N7 0.0303(18) 0.0466(18) 0.0251(15) -0.0135(13) -0.0019(12) 0.0060(14)
N8 0.0182(15) 0.0347(15) 0.0260(15) -0.0093(12) -0.0027(11) -0.0004(11)
N9 0.0203(15) 0.0324(14) 0.0242(14) -0.0072(11) 0.0006(11) -0.0015(11)
N10 0.0224(17) 0.0441(17) 0.0353(17) -0.0171(14) -0.0039(12) -0.0032(13)
N11 0.0250(17) 0.0378(16) 0.0322(16) -0.0147(13) -0.0006(12) -0.0036(13)
N12 0.0281(17) 0.0318(15) 0.0285(15) -0.0092(12) 0.0043(12) -0.0051(12)
N13 0.0281(18) 0.0397(17) 0.0241(15) -0.0076(12) 0.0014(12) -0.0026(13)
N14 0.0263(17) 0.0345(15) 0.0240(14) -0.0085(12) -0.0023(11) -0.0012(12)
N15 0.0215(16) 0.0384(16) 0.0258(15) -0.0062(12) -0.0022(11) -0.0031(12)
N16 0.0220(16) 0.0356(16) 0.0361(17) -0.0149(13) 0.0025(12) -0.0055(12)
N17 0.0185(16) 0.0363(16) 0.0334(16) -0.0118(13) -0.0003(12) -0.0043(12)
N18 0.0228(16) 0.0376(16) 0.0306(16) -0.0094(13) -0.0013(12) -0.0036(12)
C1 0.023(2) 0.058(3) 0.041(2) -0.0151(19) 0.0019(16) -0.0024(17)
C2 0.019(2) 0.076(3) 0.056(3) -0.020(2) 0.0016(18) 0.000(2)
C3 0.021(2) 0.078(3) 0.044(2) -0.008(2) -0.0032(17) -0.010(2)
C4 0.028(2) 0.058(3) 0.031(2) -0.0073(17) 0.0010(15) -0.0161(18)
C5 0.0228(19) 0.045(2) 0.0225(16) -0.0038(14) 0.0035(13) -0.0119(15)
C6 0.026(2) 0.0379(18) 0.0214(16) -0.0049(13) 0.0021(13) -0.0083(14)
C7 0.035(2) 0.040(2) 0.0283(18) -0.0111(15) 0.0055(15) -0.0142(16)
C8 0.035(2) 0.0329(18) 0.0247(17) -0.0056(14) 0.0029(14) -0.0110(15)
C9 0.041(2) 0.0341(18) 0.0201(16) -0.0076(13) 0.0060(14) -0.0085(15)
C10 0.045(3) 0.039(2) 0.032(2) -0.0069(16) 0.0040(17) -0.0137(17)
C11 0.061(3) 0.0314(19) 0.034(2) -0.0081(15) 0.0033(19) -0.0161(18)
C12 0.047(3) 0.0312(18) 0.0299(19) -0.0083(14) 0.0045(16) -0.0065(16)
C13 0.044(2) 0.0281(17) 0.0196(16) -0.0053(13) 0.0077(14) -0.0055(15)
C14 0.037(2) 0.0302(17) 0.0226(16) -0.0070(13) 0.0065(14) -0.0086(14)
C15 0.043(2) 0.0299(17) 0.0230(17) -0.0120(13) 0.0068(15) -0.0029(15)
C16 0.052(3) 0.0309(18) 0.0248(18) -0.0072(14) 0.0020(16) -0.0035(16)
C17 0.048(3) 0.0339(19) 0.034(2) -0.0083(16) -0.0031(17) 0.0054(17)
C18 0.037(2) 0.0368(19) 0.038(2) -0.0133(16) 0.0013(16) 0.0004(16)
C19 0.035(2) 0.0364(18) 0.0234(17) -0.0104(14) 0.0048(14) -0.0043(15)
C20 0.037(2) 0.0314(17) 0.0222(16) -0.0085(13) 0.0032(14) 0.0007(15)
C21 0.032(2) 0.0350(18) 0.0275(17) -0.0141(14) 0.0026(14) 0.0002(15)
C22 0.029(2) 0.0358(18) 0.0277(18) -0.0080(14) 0.0024(14) 0.0034(15)
C23 0.0217(19) 0.0366(18) 0.0291(18) -0.0129(14) 0.0032(13) 0.0009(14)
C24 0.0219(18) 0.0376(18) 0.0289(18) -0.0156(14) 0.0040(13) 0.0014(14)
C25 0.026(2) 0.051(2) 0.035(2) -0.0153(17) -0.0003(15) 0.0040(17)
C26 0.017(2) 0.061(3) 0.054(3) -0.020(2) -0.0052(17) -0.0028(17)
C27 0.026(2) 0.054(3) 0.063(3) -0.012(2) 0.0034(19) -0.0094(18)
C28 0.027(2) 0.043(2) 0.046(2) -0.0101(18) 0.0006(16) -0.0064(16)
C29 0.056(3) 0.054(3) 0.031(2) -0.0164(19) -0.0016(19) 0.009(2)
C30 0.087(4) 0.070(3) 0.034(2) -0.026(2) -0.003(2) 0.022(3)
C31 0.088(4) 0.063(3) 0.048(3) -0.035(3) -0.009(3) 0.024(3)
C32 0.063(3) 0.049(3) 0.044(3) -0.024(2) -0.008(2) 0.013(2)
C33 0.029(2) 0.044(2) 0.035(2) -0.0193(17) -0.0012(15) 0.0062(16)
C34 0.027(2) 0.0354(18) 0.0318(19) -0.0101(15) -0.0026(14) 0.0004(14)
C35 0.027(2) 0.0347(18) 0.0345(19) -0.0096(15) -0.0022(15) 0.0013(14)
C36 0.0232(19) 0.0364(18) 0.0324(19) -0.0068(15) -0.0042(14) -0.0017(14)
C37 0.0254(19) 0.0347(18) 0.0267(17) -0.0018(14) -0.0020(13) -0.0048(14)
C38 0.023(2) 0.041(2) 0.042(2) -0.0044(17) -0.0053(15) -0.0003(15)
C39 0.029(2) 0.041(2) 0.043(2) 0.0038(17) -0.0109(17) -0.0008(16)
C40 0.023(2) 0.050(2) 0.0317(19) 0.0030(16) -0.0049(14) -0.0080(16)
C41 0.0213(19) 0.0402(19) 0.0277(18) -0.0006(14) -0.0011(13) -0.0096(14)
C42 0.0222(19) 0.0359(18) 0.0269(17) -0.0008(14) -0.0024(13) -0.0074(14)
C43 0.027(2) 0.043(2) 0.0233(17) 0.0010(14) -0.0009(14) -0.0112(15)
C44 0.029(2) 0.054(2) 0.0267(18) -0.0001(16) -0.0064(15) -0.0109(17)
C45 0.034(2) 0.069(3) 0.0238(18) -0.0104(18) -0.0080(15) -0.015(2)
C46 0.033(2) 0.060(3) 0.0226(17) -0.0110(16) -0.0044(15) -0.0129(18)
C47 0.0239(19) 0.045(2) 0.0240(17) -0.0051(14) -0.0051(13) -0.0142(15)
C48 0.025(2) 0.045(2) 0.0230(16) -0.0014(14) -0.0034(13) -0.0141(15)
C49 0.025(2) 0.045(2) 0.0233(16) -0.0097(14) 0.0004(13) -0.0116(15)
C50 0.038(2) 0.043(2) 0.0226(17) -0.0100(15) 0.0002(14) -0.0139(16)
C51 0.034(2) 0.0342(18) 0.0216(16) -0.0068(13) 0.0012(14) -0.0104(15)
C52 0.039(2) 0.0313(17) 0.0215(16) -0.0056(13) 0.0014(14) -0.0078(15)
C53 0.045(3) 0.038(2) 0.0310(19) -0.0112(16) 0.0040(16) -0.0119(17)
C54 0.056(3) 0.0333(19) 0.036(2) -0.0152(16) 0.0089(19) -0.0055(18)
C55 0.047(3) 0.039(2) 0.037(2) -0.0101(17) 0.0064(18) 0.0057(18)
C56 0.036(2) 0.0379(19) 0.0294(18) -0.0100(15) 0.0031(15) 0.0002(16)
C57 0.035(2) 0.052(2) 0.0282(19) -0.0076(17) 0.0043(15) -0.0087(18)
C58 0.048(3) 0.055(3) 0.031(2) -0.0059(18) 0.0054(18) -0.018(2)
C59 0.055(3) 0.041(2) 0.0274(19) -0.0013(16) 0.0046(17) -0.0075(19)
C60 0.039(2) 0.043(2) 0.0277(19) -0.0059(16) -0.0026(16) 0.0015(17)
C61 0.033(2) 0.0343(18) 0.0223(16) -0.0096(14) 0.0026(14) 0.0008(15)
C62 0.0256(19) 0.0383(18) 0.0229(16) -0.0089(14) -0.0002(13) 0.0022(14)
C63 0.0249(19) 0.050(2) 0.0215(16) -0.0104(15) -0.0014(13) 0.0027(16)
C64 0.0257(19) 0.046(2) 0.0227(16) -0.0132(15) -0.0031(13) 0.0015(15)
C65 0.0220(19) 0.051(2) 0.0293(18) -0.0160(16) -0.0038(14) -0.0007(15)
C66 0.031(2) 0.089(3) 0.028(2) -0.019(2) -0.0057(16) -0.014(2)
C67 0.045(3) 0.104(4) 0.035(2) -0.024(3) -0.013(2) -0.019(3)
C68 0.024(2) 0.080(3) 0.056(3) -0.037(3) -0.0012(18) -0.012(2)
C69 0.028(2) 0.048(2) 0.040(2) -0.0214(18) 0.0020(16) -0.0027(16)
C70 0.0220(19) 0.047(2) 0.0313(18) -0.0188(16) -0.0021(14) -0.0020(15)
C71 0.026(2) 0.051(2) 0.045(2) -0.0259(19) 0.0053(16) -0.0073(17)
C72 0.064(4) 0.066(3) 0.054(3) -0.039(3) 0.014(2) -0.026(3)
C73 0.112(6) 0.056(3) 0.068(4) -0.035(3) 0.034(4) -0.042(3)
C74 0.078(4) 0.052(3) 0.059(3) -0.028(2) 0.028(3) -0.033(3)
C75 0.032(2) 0.046(2) 0.048(2) -0.0248(19) 0.0113(17) -0.0146(17)
C76 0.024(2) 0.040(2) 0.044(2) -0.0207(17) 0.0037(15) -0.0086(15)
C77 0.026(2) 0.038(2) 0.048(2) -0.0194(17) 0.0081(16) -0.0105(15)
C78 0.028(2) 0.0362(19) 0.049(2) -0.0150(17) 0.0075(16) -0.0098(15)
C79 0.0193(18) 0.0351(18) 0.037(2) -0.0122(15) 0.0002(14) -0.0032(14)
C80 0.025(2) 0.0366(19) 0.034(2) -0.0097(15) -0.0016(14) -0.0051(14)
C81 0.037(2) 0.034(2) 0.049(2) -0.0074(17) -0.0020(18) -0.0066(16)
C82 0.046(3) 0.043(2) 0.037(2) -0.0031(17) 0.0018(18) -0.0083(18)
C83 0.053(3) 0.051(2) 0.035(2) -0.0098(18) 0.0031(19) -0.006(2)
C84 0.045(3) 0.042(2) 0.033(2) -0.0100(16) 0.0025(17) -0.0056(18)
Fe3 0.0213(3) 0.0381(3) 0.0280(3) -0.0103(2) -0.0012(2) -0.0055(2)
O1 0.0407(19) 0.0511(18) 0.0439(17) -0.0165(14) -0.0106(13) -0.0041(14)
O2 0.0377(18) 0.0523(18) 0.0405(17) -0.0022(13) -0.0077(13) -0.0116(14)
O3 0.083(3) 0.057(2) 0.101(4) -0.033(2) -0.034(3) 0.013(2)
O4 0.060(3) 0.055(2) 0.076(3) 0.0027(19) 0.005(2) -0.0041(18)
O5 0.0251(15) 0.0447(15) 0.0367(15) -0.0120(12) -0.0023(11) -0.0022(11)
O6 0.0326(16) 0.0489(16) 0.0376(15) -0.0182(13) -0.0027(12) -0.0059(12)
O7 0.044(2) 0.070(2) 0.081(3) -0.021(2) -0.0213(19) -0.0186(17)
O8 0.070(3) 0.084(3) 0.064(2) -0.047(2) 0.015(2) -0.035(2)
O9 0.0323(16) 0.0406(15) 0.0400(16) -0.0100(12) -0.0034(12) -0.0046(12)
O10 0.0256(15) 0.0463(16) 0.0446(17) -0.0143(13) -0.0024(12) -0.0081(12)
O11 0.052(2) 0.076(3) 0.047(2) -0.0004(18) -0.0051(16) 0.0078(19)
O12 0.037(2) 0.070(2) 0.079(3) -0.019(2) -0.0226(18) -0.0017(17)
C85 0.041(3) 0.038(2) 0.075(4) -0.010(2) -0.021(2) 0.0015(19)
C86 0.034(3) 0.039(2) 0.072(3) 0.003(2) -0.015(2) -0.0036(18)
C87 0.036(2) 0.044(2) 0.037(2) -0.0050(17) -0.0106(17) -0.0152(17)
C88 0.044(3) 0.047(2) 0.032(2) -0.0122(17) -0.0026(17) -0.0150(18)
C89 0.038(2) 0.042(2) 0.035(2) -0.0135(17) -0.0086(17) 0.0043(17)
C90 0.032(2) 0.044(2) 0.050(2) -0.0209(19) -0.0109(18) 0.0011(17)
B1 0.059(3) 0.099(4) 0.072(3) -0.032(3) -0.017(2) 0.026(3)
F1 0.059(2) 0.095(3) 0.068(2) -0.0228(18) -0.0181(16) 0.0242(18)
F2 0.047(3) 0.090(3) 0.048(2) -0.016(2) -0.0126(18) 0.022(2)
F3 0.097(5) 0.187(7) 0.060(3) -0.018(4) 0.007(3) 0.038(5)
F4 0.110(6) 0.118(5) 0.154(7) -0.072(4) -0.073(5) 0.048(3)
F2B 0.131(11) 0.102(5) 0.100(9) -0.039(6) -0.036(8) 0.053(5)
F3B 0.064(8) 0.139(11) 0.086(5) -0.063(7) -0.029(4) 0.022(8)
F4B 0.077(5) 0.196(10) 0.120(9) -0.054(10) -0.012(5) -0.024(7)
O1W 0.050(2) 0.071(3) 0.088(3) -0.030(2) 0.001(2) -0.0124(19)
O2W 0.119(5) 0.132(5) 0.108(5) -0.044(4) 0.003(4) 0.007(4)
O3W 0.159(7) 0.123(5) 0.106(5) -0.023(4) 0.026(4) -0.048(5)
N1S 0.030(2) 0.069(3) 0.053(2) -0.017(2) 0.0005(16) -0.0099(19)
C1S 0.039(4) 0.093(5) 0.113(6) -0.019(5) 0.018(3) -0.007(3)
C2S 0.126(11) 0.091(7) 0.34(2) -0.056(11) 0.021(12) 0.019(7)
N2S 0.064(4) 0.178(8) 0.116(6) -0.080(6) 0.004(4) 0.001(5)
C3S 0.072(4) 0.071(4) 0.051(3) -0.024(3) 0.010(3) -0.010(3)
C4S 0.097(6) 0.096(5) 0.048(3) -0.001(3) 0.006(3) -0.051(4)
N3S 0.072(7) 0.101(7) 0.145(8) -0.063(7) -0.053(7) 0.006(5)
C5S 0.075(8) 0.139(11) 0.121(8) -0.012(9) -0.023(8) -0.005(8)
C6S 0.094(11) 0.179(15) 0.110(9) -0.007(10) -0.027(10) -0.011(11)
N4S 0.117(15) 0.118(14) 0.109(15) -0.045(10) 0.005(11) 0.025(11)
C7S 0.097(13) 0.086(12) 0.087(13) 0.003(7) -0.005(10) -0.009(10)
C8S 0.057(11) 0.102(13) 0.103(14) -0.006(8) -0.017(11) -0.021(10)
N5S 0.390(18) 0.132(8) 0.149(10) -0.062(8) 0.039(11) 0.022(10)
C9S 0.261(14) 0.090(7) 0.142(9) -0.008(7) 0.006(10) 0.021(8)
C10S 0.111(8) 0.132(8) 0.136(7) 0.029(6) -0.029(7) -0.036(6)

loop_
_atom_type_symbol
_atom_type_description
_atom_type_scat_dispersion_real
_atom_type_scat_dispersion_imag
_atom_type_scat_source
C C 0.0034 0.0017 'XDisp Program in WinGX L.J. Farrugia, J.Appl.Cryst. 2012,45,849-854'
H H 0.0000 0.0000 'XDisp Program in WinGX L.J. Farrugia, J.Appl.Cryst. 2012,45,849-854'
B B 0.0017 0.0007 'XDisp Program in WinGX L.J. Farrugia, J.Appl.Cryst. 2012,45,849-854'
N N 0.0066 0.0035 'XDisp Program in WinGX L.J. Farrugia, J.Appl.Cryst. 2012,45,849-854'
O O 0.0115 0.0065 'XDisp Program in WinGX L.J. Farrugia, J.Appl.Cryst. 2012,45,849-854'
F F 0.0186 0.0109 'XDisp Program in WinGX L.J. Farrugia, J.Appl.Cryst. 2012,45,849-854'
Fe Fe 0.3512 0.8903 'XDisp Program in WinGX L.J. Farrugia, J.Appl.Cryst. 2012,45,849-854'

loop_
_geom_angle_atom_site_label_1
_geom_angle_atom_site_label_2
_geom_angle_atom_site_label_3
_geom_angle
_geom_angle_site_symmetry_1
_geom_angle_site_symmetry_3
_geom_angle_publ_flag
N14 Fe1 N2 95.61(13) . . ?
N14 Fe1 N8 97.44(13) . . ?
N2 Fe1 N8 97.13(12) . . ?
N14 Fe1 N7 89.29(14) . . ?
N2 Fe1 N7 174.86(13) . . ?
N8 Fe1 N7 80.65(13) . . ?
N14 Fe1 N1 173.29(14) . . ?
N2 Fe1 N1 80.53(13) . . ?
N8 Fe1 N1 88.51(13) . . ?
N7 Fe1 N1 94.73(14) . . ?
N14 Fe1 N13 80.46(14) . . ?
N2 Fe1 N13 88.39(13) . . ?
N8 Fe1 N13 174.28(13) . . ?
N7 Fe1 N13 93.97(14) . . ?
N1 Fe1 N13 93.89(14) . . ?
N17 Fe2 N11 96.21(13) . . ?
N17 Fe2 N5 96.89(13) . . ?
N11 Fe2 N5 96.78(14) . . ?
N17 Fe2 N12 174.75(14) . . ?
N11 Fe2 N12 80.62(13) . . ?
N5 Fe2 N12 87.67(13) . . ?
N17 Fe2 N18 80.88(13) . . ?
N11 Fe2 N18 88.59(14) . . ?
N5 Fe2 N18 174.40(14) . . ?
N12 Fe2 N18 94.81(13) . . ?
N17 Fe2 N6 89.05(13) . . ?
N11 Fe2 N6 174.41(13) . . ?
N5 Fe2 N6 80.68(14) . . ?
N12 Fe2 N6 94.27(13) . . ?
N18 Fe2 N6 94.11(14) . . ?
C1 N1 C5 118.1(4) . . ?
C1 N1 Fe1 127.4(3) . . ?
C5 N1 Fe1 114.6(3) . . ?
C6 N2 N3 106.8(3) . . ?
C6 N2 Fe1 115.8(2) . . ?
N3 N2 Fe1 134.9(3) . . ?
N2 N3 C8 110.1(3) . . ?
N2 N3 H3 124.9 . . ?
C8 N3 H3 124.9 . . ?
N5 N4 C21 110.7(3) . . ?
N5 N4 H4 124.6 . . ?
C21 N4 H4 124.6 . . ?
C23 N5 N4 106.2(3) . . ?
C23 N5 Fe2 115.1(3) . . ?
N4 N5 Fe2 135.6(3) . . ?
C24 N6 C28 117.1(3) . . ?
C24 N6 Fe2 115.4(3) . . ?
C28 N6 Fe2 127.5(3) . . ?
C29 N7 C33 119.2(4) . . ?
C29 N7 Fe1 126.7(3) . . ?
C33 N7 Fe1 114.1(2) . . ?
C34 N8 N9 106.3(3) . . ?
C34 N8 Fe1 115.3(3) . . ?
N9 N8 Fe1 134.8(2) . . ?
N8 N9 C36 110.8(3) . . ?
N8 N9 H9 124.6 . . ?
C36 N9 H9 124.6 . . ?
N11 N10 C49 110.5(3) . . ?
N11 N10 H10 124.8 . . ?
C49 N10 H10 124.8 . . ?
C51 N11 N10 106.9(3) . . ?
C51 N11 Fe2 116.6(3) . . ?
N10 N11 Fe2 135.4(3) . . ?
C56 N12 C52 117.6(3) . . ?
C56 N12 Fe2 127.0(3) . . ?
C52 N12 Fe2 115.4(3) . . ?
C57 N13 C61 118.2(3) . . ?
C57 N13 Fe1 126.6(3) . . ?
C61 N13 Fe1 115.2(3) . . ?
C62 N14 N15 106.4(3) . . ?
C62 N14 Fe1 116.8(3) . . ?
N15 N14 Fe1 135.2(2) . . ?
N14 N15 C64 110.8(3) . . ?
N14 N15 H15A 124.6 . . ?
C64 N15 H15A 124.6 . . ?
N17 N16 C77 109.7(3) . . ?
N17 N16 H16B 125.2 . . ?
C77 N16 H16B 125.2 . . ?
C79 N17 N16 107.1(3) . . ?
C79 N17 Fe2 116.1(3) . . ?
N16 N17 Fe2 134.9(3) . . ?
C84 N18 C80 117.6(3) . . ?
C84 N18 Fe2 126.9(3) . . ?
C80 N18 Fe2 115.4(3) . . ?
N1 C1 C2 122.0(4) . . ?
N1 C1 H1A 119.0 . . ?
C2 C1 H1A 119.0 . . ?
C3 C2 C1 120.6(4) . . ?
C3 C2 H2A 119.7 . . ?
C1 C2 H2A 119.7 . . ?
C2 C3 C4 117.9(4) . . ?
C2 C3 H3A 121.1 . . ?
C4 C3 H3A 121.1 . . ?
C5 C4 C3 119.3(4) . . ?
C5 C4 H4A 120.3 . . ?
C3 C4 H4A 120.3 . . ?
N1 C5 C4 122.1(4) . . ?
N1 C5 C6 113.3(3) . . ?
C4 C5 C6 124.5(4) . . ?
N2 C6 C7 110.2(3) . . ?
N2 C6 C5 114.8(3) . . ?
C7 C6 C5 134.8(4) . . ?
C8 C7 C6 105.7(3) . . ?
C8 C7 H7A 127.1 . . ?
C6 C7 H7A 127.1 . . ?
N3 C8 C7 107.2(3) . . ?
N3 C8 C9 122.9(4) . . ?
C7 C8 C9 129.9(4) . . ?
C14 C9 C10 119.4(4) . . ?
C14 C9 C8 122.0(4) . . ?
C10 C9 C8 118.6(4) . . ?
C11 C10 C9 119.6(4) . . ?
C11 C10 H10A 120.2 . . ?
C9 C10 H10A 120.2 . . ?
C12 C11 C10 121.4(4) . . ?
C12 C11 H11A 119.3 . . ?
C10 C11 H11A 119.3 . . ?
C11 C12 C13 120.3(4) . . ?
C11 C12 H12A 119.8 . . ?
C13 C12 H12A 119.8 . . ?
C14 C13 C12 118.9(4) . . ?
C14 C13 C15 120.2(3) . . ?
C12 C13 C15 120.9(3) . . ?
C9 C14 C13 120.4(4) . . ?
C9 C14 H14A 119.8 . . ?
C13 C14 H14A 119.8 . . ?
C16 C15 C20 118.7(4) . . ?
C16 C15 C13 120.6(4) . . ?
C20 C15 C13 120.7(3) . . ?
C17 C16 C15 120.5(4) . . ?
C17 C16 H16A 119.7 . . ?
C15 C16 H16A 119.7 . . ?
C16 C17 C18 120.7(4) . . ?
C16 C17 H17A 119.7 . . ?
C18 C17 H17A 119.7 . . ?
C17 C18 C19 119.5(4) . . ?
C17 C18 H18A 120.2 . . ?
C19 C18 H18A 120.2 . . ?
C20 C19 C18 119.7(4) . . ?
C20 C19 C21 122.2(4) . . ?
C18 C19 C21 118.1(4) . . ?
C19 C20 C15 120.8(4) . . ?
C19 C20 H20A 119.6 . . ?
C15 C20 H20A 119.6 . . ?
N4 C21 C22 107.3(3) . . ?
N4 C21 C19 123.0(4) . . ?
C22 C21 C19 129.6(4) . . ?
C21 C22 C23 105.0(3) . . ?
C21 C22 H22A 127.5 . . ?
C23 C22 H22A 127.5 . . ?
N5 C23 C22 110.8(4) . . ?
N5 C23 C24 115.2(3) . . ?
C22 C23 C24 134.0(4) . . ?
N6 C24 C25 123.2(4) . . ?
N6 C24 C23 112.3(3) . . ?
C25 C24 C23 124.4(4) . . ?
C24 C25 C26 118.7(4) . . ?
C24 C25 H25A 120.6 . . ?
C26 C25 H25A 120.6 . . ?
C25 C26 C27 118.7(4) . . ?
C25 C26 H26A 120.7 . . ?
C27 C26 H26A 120.7 . . ?
C28 C27 C26 119.6(4) . . ?
C28 C27 H27A 120.2 . . ?
C26 C27 H27A 120.2 . . ?
N6 C28 C27 122.7(4) . . ?
N6 C28 H28A 118.6 . . ?
C27 C28 H28A 118.6 . . ?
N7 C29 C30 122.3(5) . . ?
N7 C29 H29A 118.9 . . ?
C30 C29 H29A 118.9 . . ?
C29 C30 C31 118.8(5) . . ?
C29 C30 H30A 120.6 . . ?
C31 C30 H30A 120.6 . . ?
C30 C31 C32 119.9(5) . . ?
C30 C31 H31A 120.0 . . ?
C32 C31 H31A 120.0 . . ?
C31 C32 C33 118.4(5) . . ?
C31 C32 H32A 120.8 . . ?
C33 C32 H32A 120.8 . . ?
N7 C33 C32 121.4(4) . . ?
N7 C33 C34 113.8(3) . . ?
C32 C33 C34 124.8(4) . . ?
N8 C34 C35 111.1(3) . . ?
N8 C34 C33 114.6(3) . . ?
C35 C34 C33 134.3(4) . . ?
C36 C35 C34 104.5(3) . . ?
C36 C35 H35A 127.7 . . ?
C34 C35 H35A 127.7 . . ?
N9 C36 C35 107.3(3) . . ?
N9 C36 C37 123.2(3) . . ?
C35 C36 C37 129.4(4) . . ?
C42 C37 C38 119.3(3) . . ?
C42 C37 C36 121.7(3) . . ?
C38 C37 C36 118.9(4) . . ?
C39 C38 C37 119.4(4) . . ?
C39 C38 H38A 120.3 . . ?
C37 C38 H38A 120.3 . . ?
C40 C39 C38 121.0(4) . . ?
C40 C39 H39A 119.5 . . ?
C38 C39 H39A 119.5 . . ?
C39 C40 C41 120.4(4) . . ?
C39 C40 H40A 119.8 . . ?
C41 C40 H40A 119.8 . . ?
C40 C41 C42 119.0(4) . . ?
C40 C41 C43 120.7(3) . . ?
C42 C41 C43 120.2(3) . . ?
C37 C42 C41 120.7(3) . . ?
C37 C42 H42A 119.6 . . ?
C41 C42 H42A 119.6 . . ?
C44 C43 C48 118.4(4) . . ?
C44 C43 C41 121.3(4) . . ?
C48 C43 C41 120.3(3) . . ?
C45 C44 C43 120.8(4) . . ?
C45 C44 H44A 119.6 . . ?
C43 C44 H44A 119.6 . . ?
C44 C45 C46 120.3(4) . . ?
C44 C45 H45A 119.8 . . ?
C46 C45 H45A 119.8 . . ?
C45 C46 C47 119.8(4) . . ?
C45 C46 H46A 120.1 . . ?
C47 C46 H46A 120.1 . . ?
C48 C47 C46 119.6(4) . . ?
C48 C47 C49 121.8(3) . . ?
C46 C47 C49 118.6(4) . . ?
C47 C48 C43 121.1(3) . . ?
C47 C48 H48A 119.4 . . ?
C43 C48 H48A 119.4 . . ?
N10 C49 C50 107.0(3) . . ?
N10 C49 C47 122.1(3) . . ?
C50 C49 C47 130.7(4) . . ?
C49 C50 C51 105.4(3) . . ?
C49 C50 H50A 127.3 . . ?
C51 C50 H50A 127.3 . . ?
N11 C51 C50 110.2(3) . . ?
N11 C51 C52 114.4(3) . . ?
C50 C51 C52 135.1(3) . . ?
N12 C52 C53 122.5(4) . . ?
N12 C52 C51 112.7(3) . . ?
C53 C52 C51 124.7(4) . . ?
C52 C53 C54 118.6(4) . . ?
C52 C53 H53A 120.7 . . ?
C54 C53 H53A 120.7 . . ?
C55 C54 C53 119.3(4) . . ?
C55 C54 H54A 120.3 . . ?
C53 C54 H54A 120.3 . . ?
C54 C55 C56 119.6(4) . . ?
C54 C55 H55A 120.2 . . ?
C56 C55 H55A 120.2 . . ?
N12 C56 C55 122.4(4) . . ?
N12 C56 H56A 118.8 . . ?
C55 C56 H56A 118.8 . . ?
N13 C57 C58 122.7(4) . . ?
N13 C57 H57A 118.6 . . ?
C58 C57 H57A 118.6 . . ?
C57 C58 C59 118.8(4) . . ?
C57 C58 H58A 120.6 . . ?
C59 C58 H58A 120.6 . . ?
C60 C59 C58 118.8(4) . . ?
C60 C59 H59A 120.6 . . ?
C58 C59 H59A 120.6 . . ?
C59 C60 C61 119.5(4) . . ?
C59 C60 H60A 120.3 . . ?
C61 C60 H60A 120.3 . . ?
N13 C61 C60 122.0(4) . . ?
N13 C61 C62 112.5(3) . . ?
C60 C61 C62 125.5(4) . . ?
N14 C62 C63 110.4(4) . . ?
N14 C62 C61 114.6(3) . . ?
C63 C62 C61 134.8(3) . . ?
C64 C63 C62 105.1(3) . . ?
C64 C63 H63A 127.4 . . ?
C62 C63 H63A 127.4 . . ?
N15 C64 C63 107.3(4) . . ?
N15 C64 C65 121.4(4) . . ?
C63 C64 C65 131.1(4) . . ?
C70 C65 C66 118.4(4) . . ?
C70 C65 C64 122.1(3) . . ?
C66 C65 C64 119.3(4) . . ?
C67 C66 C65 119.9(5) . . ?
C67 C66 H66A 120.0 . . ?
C65 C66 H66A 120.0 . . ?
C66 C67 C68 121.1(4) . . ?
C66 C67 H67A 119.5 . . ?
C68 C67 H67A 119.5 . . ?
C69 C68 C67 120.0(5) . . ?
C69 C68 H68A 120.0 . . ?
C67 C68 H68A 120.0 . . ?
C70 C69 C68 118.1(4) . . ?
C70 C69 C71 121.0(4) . . ?
C68 C69 C71 120.8(4) . . ?
C65 C70 C69 122.4(4) . . ?
C65 C70 H70A 118.8 . . ?
C69 C70 H70A 118.8 . . ?
C72 C71 C76 118.8(4) . . ?
C72 C71 C69 120.2(4) . . ?
C76 C71 C69 120.9(4) . . ?
C71 C72 C73 119.3(4) . . ?
C71 C72 H72A 120.3 . . ?
C73 C72 H72A 120.3 . . ?
C74 C73 C72 121.5(5) . . ?
C74 C73 H73A 119.3 . . ?
C72 C73 H73A 119.3 . . ?
C73 C74 C75 119.5(5) . . ?
C73 C74 H74A 120.2 . . ?
C75 C74 H74A 120.2 . . ?
C74 C75 C76 119.4(4) . . ?
C74 C75 C77 118.2(4) . . ?
C76 C75 C77 122.4(4) . . ?
C75 C76 C71 121.4(4) . . ?
C75 C76 H76A 119.3 . . ?
C71 C76 H76A 119.3 . . ?
N16 C77 C78 107.4(3) . . ?
N16 C77 C75 121.6(4) . . ?
C78 C77 C75 130.8(4) . . ?
C79 C78 C77 105.3(4) . . ?
C79 C78 H78A 127.4 . . ?
C77 C78 H78A 127.4 . . ?
N17 C79 C78 110.6(4) . . ?
N17 C79 C80 114.5(3) . . ?
C78 C79 C80 134.9(4) . . ?
N18 C80 C81 122.3(4) . . ?
N18 C80 C79 112.3(3) . . ?
C81 C80 C79 125.4(4) . . ?
C80 C81 C82 118.8(4) . . ?
C80 C81 H81A 120.6 . . ?
C82 C81 H81A 120.6 . . ?
C83 C82 C81 119.3(4) . . ?
C83 C82 H82A 120.4 . . ?
C81 C82 H82A 120.4 . . ?
C84 C83 C82 118.7(4) . . ?
C84 C83 H83A 120.7 . . ?
C82 C83 H83A 120.7 . . ?
N18 C84 C83 123.3(4) . . ?
N18 C84 H84A 118.4 . . ?
C83 C84 H84A 118.4 . . ?
O5 Fe3 O10 168.42(12) . . ?
O5 Fe3 O6 80.52(12) . . ?
O10 Fe3 O6 91.65(12) . . ?
O5 Fe3 O1 91.56(12) . . ?
O10 Fe3 O1 97.08(13) . . ?
O6 Fe3 O1 169.89(12) . . ?
O5 Fe3 O2 95.83(13) . . ?
O10 Fe3 O2 93.37(13) . . ?
O6 Fe3 O2 95.33(13) . . ?
O1 Fe3 O2 79.12(14) . . ?
O5 Fe3 O9 92.44(12) . . ?
O10 Fe3 O9 79.74(12) . . ?
O6 Fe3 O9 95.43(12) . . ?
O1 Fe3 O9 91.15(13) . . ?
O2 Fe3 O9 167.37(13) . . ?
C85 O1 Fe3 116.4(3) . . ?
C86 O2 Fe3 115.5(3) . . ?
C87 O5 Fe3 115.2(3) . . ?
C88 O6 Fe3 114.6(3) . . ?
C89 O9 Fe3 115.0(3) . . ?
C90 O10 Fe3 115.6(3) . . ?
O3 C85 O1 124.7(6) . . ?
O3 C85 C86 121.0(5) . . ?
O1 C85 C86 114.3(4) . . ?
O4 C86 O2 127.4(6) . . ?
O4 C86 C85 118.2(5) . . ?
O2 C86 C85 114.4(4) . . ?
O7 C87 O5 125.0(5) . . ?
O7 C87 C88 120.2(4) . . ?
O5 C87 C88 114.8(4) . . ?
O8 C88 O6 125.5(5) . . ?
O8 C88 C87 119.8(4) . . ?
O6 C88 C87 114.7(3) . . ?
O11 C89 O9 125.1(5) . . ?
O11 C89 C90 120.4(4) . . ?
O9 C89 C90 114.5(4) . . ?
O12 C90 O10 125.0(5) . . ?
O12 C90 C89 119.8(4) . . ?
O10 C90 C89 115.2(4) . . ?
F3B B1 F1 114.1(7) . . ?
F2 B1 F1 114.3(5) . . ?
F3B B1 F2B 115.5(10) . . ?
F1 B1 F2B 105.3(8) . . ?
F2 B1 F4 113.2(6) . . ?
F1 B1 F4 109.5(5) . . ?
F3B B1 F4B 111.7(9) . . ?
F1 B1 F4B 104.9(8) . . ?
F2B B1 F4B 104.4(9) . . ?
F2 B1 F3 109.8(6) . . ?
F1 B1 F3 109.5(6) . . ?
F4 B1 F3 99.6(6) . . ?
N1S C1S C2S 170.0(12) . . ?
C1S C2S H2S1 109.5 . . ?
C1S C2S H2S2 109.5 . . ?
H2S1 C2S H2S2 109.5 . . ?
C1S C2S H2S3 109.5 . . ?
H2S1 C2S H2S3 109.5 . . ?
H2S2 C2S H2S3 109.5 . . ?
N2S C3S C4S 178.3(9) . . ?
C3S C4S H4S1 109.5 . . ?
C3S C4S H4S2 109.5 . . ?
H4S1 C4S H4S2 109.5 . . ?
C3S C4S H4S3 109.5 . . ?
H4S1 C4S H4S3 109.5 . . ?
H4S2 C4S H4S3 109.5 . . ?
N3S C5S C6S 172(2) . . ?
C5S C6S H6S1 109.5 . . ?
C5S C6S H6S2 109.5 . . ?
H6S1 C6S H6S2 109.5 . . ?
C5S C6S H6S3 109.5 . . ?
H6S1 C6S H6S3 109.5 . . ?
H6S2 C6S H6S3 109.5 . . ?
N4S C7S C8S 169(3) . . ?
C7S C8S H8B 109.5 . . ?
C7S C8S H8C 109.5 . . ?
H8B C8S H8C 109.5 . . ?
C7S C8S H8D 109.5 . . ?
H8B C8S H8D 109.5 . . ?
H8C C8S H8D 109.5 . . ?
N5S C9S C10S 173(2) . . ?
C9S C10S H10B 109.5 . . ?
C9S C10S H10C 109.5 . . ?
H10B C10S H10C 109.5 . . ?
C9S C10S H10D 109.5 . . ?
H10B C10S H10D 109.5 . . ?
H10C C10S H10D 109.5 . . ?

loop_
_geom_bond_atom_site_label_1
_geom_bond_atom_site_label_2
_geom_bond_distance
_geom_bond_site_symmetry_2
_geom_bond_publ_flag
Fe1 N14 1.944(3) . ?
Fe1 N2 1.956(3) . ?
Fe1 N8 1.967(3) . ?
Fe1 N7 1.996(3) . ?
Fe1 N1 1.999(3) . ?
Fe1 N13 2.002(3) . ?
Fe2 N17 1.942(3) . ?
Fe2 N11 1.943(3) . ?
Fe2 N5 1.966(3) . ?
Fe2 N12 1.982(3) . ?
Fe2 N18 1.987(3) . ?
Fe2 N6 1.991(3) . ?
N1 C1 1.350(5) . ?
N1 C5 1.359(5) . ?
N2 C6 1.336(5) . ?
N2 N3 1.347(4) . ?
N3 C8 1.365(5) . ?
N3 H3 0.8800 . ?
N4 N5 1.346(4) . ?
N4 C21 1.366(5) . ?
N4 H4 0.8800 . ?
N5 C23 1.337(5) . ?
N6 C24 1.361(5) . ?
N6 C28 1.364(5) . ?
N7 C29 1.341(5) . ?
N7 C33 1.367(6) . ?
N8 C34 1.334(5) . ?
N8 N9 1.351(4) . ?
N9 C36 1.368(5) . ?
N9 H9 0.8800 . ?
N10 N11 1.348(4) . ?
N10 C49 1.369(5) . ?
N10 H10 0.8800 . ?
N11 C51 1.341(5) . ?
N12 C56 1.356(5) . ?
N12 C52 1.363(5) . ?
N13 C57 1.336(6) . ?
N13 C61 1.364(5) . ?
N14 C62 1.343(5) . ?
N14 N15 1.346(5) . ?
N15 C64 1.362(5) . ?
N15 H15A 0.8800 . ?
N16 N17 1.349(4) . ?
N16 C77 1.370(5) . ?
N16 H16B 0.8800 . ?
N17 C79 1.344(5) . ?
N18 C84 1.360(5) . ?
N18 C80 1.361(5) . ?
C1 C2 1.389(7) . ?
C1 H1A 0.9500 . ?
C2 C3 1.377(8) . ?
C2 H2A 0.9500 . ?
C3 C4 1.398(7) . ?
C3 H3A 0.9500 . ?
C4 C5 1.395(6) . ?
C4 H4A 0.9500 . ?
C5 C6 1.452(5) . ?
C6 C7 1.388(5) . ?
C7 C8 1.373(6) . ?
C7 H7A 0.9500 . ?
C8 C9 1.478(5) . ?
C9 C14 1.401(6) . ?
C9 C10 1.403(6) . ?
C10 C11 1.382(6) . ?
C10 H10A 0.9500 . ?
C11 C12 1.369(7) . ?
C11 H11A 0.9500 . ?
C12 C13 1.403(6) . ?
C12 H12A 0.9500 . ?
C13 C14 1.402(5) . ?
C13 C15 1.481(6) . ?
C14 H14A 0.9500 . ?
C15 C16 1.405(6) . ?
C15 C20 1.406(5) . ?
C16 C17 1.382(7) . ?
C16 H16A 0.9500 . ?
C17 C18 1.393(6) . ?
C17 H17A 0.9500 . ?
C18 C19 1.408(6) . ?
C18 H18A 0.9500 . ?
C19 C20 1.388(6) . ?
C19 C21 1.484(6) . ?
C20 H20A 0.9500 . ?
C21 C22 1.376(6) . ?
C22 C23 1.400(5) . ?
C22 H22A 0.9500 . ?
C23 C24 1.467(6) . ?
C24 C25 1.381(6) . ?
C25 C26 1.391(7) . ?
C25 H25A 0.9500 . ?
C26 C27 1.395(7) . ?
C26 H26A 0.9500 . ?
C27 C28 1.369(7) . ?
C27 H27A 0.9500 . ?
C28 H28A 0.9500 . ?
C29 C30 1.384(7) . ?
C29 H29A 0.9500 . ?
C30 C31 1.388(9) . ?
C30 H30A 0.9500 . ?
C31 C32 1.391(7) . ?
C31 H31A 0.9500 . ?
C32 C33 1.395(6) . ?
C32 H32A 0.9500 . ?
C33 C34 1.449(5) . ?
C34 C35 1.409(5) . ?
C35 C36 1.387(5) . ?
C35 H35A 0.9500 . ?
C36 C37 1.473(5) . ?
C37 C42 1.395(5) . ?
C37 C38 1.415(5) . ?
C38 C39 1.393(6) . ?
C38 H38A 0.9500 . ?
C39 C40 1.379(6) . ?
C39 H39A 0.9500 . ?
C40 C41 1.401(5) . ?
C40 H40A 0.9500 . ?
C41 C42 1.405(5) . ?
C41 C43 1.482(6) . ?
C42 H42A 0.9500 . ?
C43 C44 1.402(5) . ?
C43 C48 1.409(5) . ?
C44 C45 1.388(6) . ?
C44 H44A 0.9500 . ?
C45 C46 1.395(6) . ?
C45 H45A 0.9500 . ?
C46 C47 1.404(5) . ?
C46 H46A 0.9500 . ?
C47 C48 1.389(6) . ?
C47 C49 1.461(5) . ?
C48 H48A 0.9500 . ?
C49 C50 1.387(6) . ?
C50 C51 1.399(6) . ?
C50 H50A 0.9500 . ?
C51 C52 1.456(6) . ?
C52 C53 1.388(5) . ?
C53 C54 1.402(6) . ?
C53 H53A 0.9500 . ?
C54 C55 1.364(7) . ?
C54 H54A 0.9500 . ?
C55 C56 1.393(6) . ?
C55 H55A 0.9500 . ?
C56 H56A 0.9500 . ?
C57 C58 1.395(6) . ?
C57 H57A 0.9500 . ?
C58 C59 1.396(7) . ?
C58 H58A 0.9500 . ?
C59 C60 1.379(7) . ?
C59 H59A 0.9500 . ?
C60 C61 1.390(5) . ?
C60 H60A 0.9500 . ?
C61 C62 1.463(6) . ?
C62 C63 1.398(6) . ?
C63 C64 1.383(6) . ?
C63 H63A 0.9500 . ?
C64 C65 1.467(6) . ?
C65 C70 1.385(6) . ?
C65 C66 1.419(5) . ?
C66 C67 1.363(8) . ?
C66 H66A 0.9500 . ?
C67 C68 1.402(8) . ?
C67 H67A 0.9500 . ?
C68 C69 1.400(6) . ?
C68 H68A 0.9500 . ?
C69 C70 1.393(6) . ?
C69 C71 1.487(6) . ?
C70 H70A 0.9500 . ?
C71 C72 1.395(7) . ?
C71 C76 1.403(6) . ?
C72 C73 1.410(8) . ?
C72 H72A 0.9500 . ?
C73 C74 1.379(8) . ?
C73 H73A 0.9500 . ?
C74 C75 1.396(6) . ?
C74 H74A 0.9500 . ?
C75 C76 1.396(6) . ?
C75 C77 1.468(6) . ?
C76 H76A 0.9500 . ?
C77 C78 1.392(6) . ?
C78 C79 1.383(6) . ?
C78 H78A 0.9500 . ?
C79 C80 1.469(5) . ?
C80 C81 1.392(6) . ?
C81 C82 1.394(6) . ?
C81 H81A 0.9500 . ?
C82 C83 1.392(7) . ?
C82 H82A 0.9500 . ?
C83 C84 1.376(6) . ?
C83 H83A 0.9500 . ?
C84 H84A 0.9500 . ?
Fe3 O5 2.037(3) . ?
Fe3 O10 2.047(3) . ?
Fe3 O6 2.047(3) . ?
Fe3 O1 2.060(3) . ?
Fe3 O2 2.066(3) . ?
Fe3 O9 2.072(3) . ?
O1 C85 1.275(6) . ?
O2 C86 1.295(6) . ?
O3 C85 1.243(7) . ?
O4 C86 1.229(6) . ?
O5 C87 1.286(5) . ?
O6 C88 1.294(5) . ?
O7 C87 1.233(6) . ?
O8 C88 1.220(5) . ?
O9 C89 1.299(5) . ?
O10 C90 1.294(6) . ?
O11 C89 1.236(6) . ?
O12 C90 1.221(6) . ?
C85 C86 1.567(9) . ?
C87 C88 1.557(7) . ?
C89 C90 1.552(7) . ?
B1 F3B 1.290(11) . ?
B1 F2 1.315(7) . ?
B1 F1 1.381(7) . ?
B1 F2B 1.386(11) . ?
B1 F4 1.401(9) . ?
B1 F4B 1.424(12) . ?
B1 F3 1.435(9) . ?
N1S C1S 1.066(9) . ?
C1S C2S 1.520(15) . ?
C2S H2S1 0.9800 . ?
C2S H2S2 0.9800 . ?
C2S H2S3 0.9800 . ?
N2S C3S 1.117(10) . ?
C3S C4S 1.396(10) . ?
C4S H4S1 0.9800 . ?
C4S H4S2 0.9800 . ?
C4S H4S3 0.9800 . ?
N3S C5S 1.144(14) . ?
C5S C6S 1.520(16) . ?
C6S H6S1 0.9800 . ?
C6S H6S2 0.9800 . ?
C6S H6S3 0.9800 . ?
N4S C7S 1.092(17) . ?
C7S C8S 1.400(18) . ?
C8S H8B 0.9800 . ?
C8S H8C 0.9800 . ?
C8S H8D 0.9800 . ?
N5S C9S 1.169(14) . ?
C9S C10S 1.449(14) . ?
C10S H10B 0.9800 . ?
C10S H10C 0.9800 . ?
C10S H10D 0.9800 . ?

loop_
_geom_hbond_atom_site_label_D
_geom_hbond_atom_site_label_H
_geom_hbond_atom_site_label_A
_geom_hbond_distance_DH
_geom_hbond_distance_HA
_geom_hbond_distance_DA
_geom_hbond_angle_DHA
_geom_hbond_site_symmetry_A
_geom_hbond_publ_flag
N3 H3 O9 0.88 2.23 2.994(5) 145.3 . yes
N4 H4 O6 0.88 2.23 2.994(5) 145.5 . yes
N9 H9 O5 0.88 2.09 2.871(4) 147.3 . yes
N10 H10 O2 0.88 2.44 3.181(5) 141.6 . yes
N15 H15A O1 0.88 2.15 2.917(5) 145.8 . yes
N16 H16B O10 0.88 2.13 2.922(5) 148.9 . yes
